data_2211169
loop_
_publ_author_name
'Ocak \'Iskeleli, Nazan'
'Albayrak, \,Ci\~gdem'
'A\~gar, Erbil'

_publ_section_title
;
 (<i>E</i>)-2-Acetyl-4-(phenyldiazenyl)phenol
;
_journal_coeditor_code RZ2074
_journal_issue 11
_journal_name_full 'Acta Crystallographica Section E'
_journal_page_first o4802
_journal_page_last o4803
_journal_paper_doi 10.1107/S1600536806039390
_journal_volume 62
_journal_year 2006
_chemical_formula_iupac 'C14 H12 N2 O2'
_chemical_formula_moiety 'C14 H12 N2 O2'
_chemical_formula_sum 'C14 H12 N2 O2'
_chemical_formula_weight 240.26
_chemical_name_systematic
;
(E)-2-Acetyl-4-(phenyldiazenyl)phenol
;
_space_group_IT_number 14
_symmetry_cell_setting monoclinic
_symmetry_space_group_name_Hall '-P 2ybc'
_symmetry_space_group_name_H-M 'P 1 21/c 1'
_atom_sites_solution_hydrogens geom
_atom_sites_solution_primary direct
_atom_sites_solution_secondary difmap
_cell_angle_alpha 90.00
_cell_angle_beta 109.143(6)
_cell_angle_gamma 90.00
_cell_formula_units_Z 4
_cell_length_a 8.8115(7)
_cell_length_b 10.2794(6)
_cell_length_c 14.2035(13)
_cell_measurement_reflns_used 14816
_cell_measurement_temperature 293(2)
_cell_measurement_theta_max 27.92
_cell_measurement_theta_min 2.42
_cell_volume 1215.37(17)
_computing_cell_refinement X-AREA
_computing_data_collection 'X-AREA (Stoe & Cie, 2002)'
_computing_data_reduction 'X-RED (Stoe & Cie, 2002)'
_computing_molecular_graphics 'ORTEPIII (Burnett & Johnson, 1996)'
_computing_publication_material 'WinGX (Farrugia, 1999)'
_computing_structure_refinement 'SHELXL97 (Sheldrick, 1997)'
_computing_structure_solution 'SHELXS97 (Sheldrick, 1997)'
_diffrn_ambient_temperature 293(2)
_diffrn_detector_area_resol_mean 6.67
_diffrn_measured_fraction_theta_full 1.000
_diffrn_measured_fraction_theta_max 1.000
_diffrn_measurement_device_type 'Stoe IPDS 2'
_diffrn_measurement_method \w
_diffrn_radiation_monochromator graphite
_diffrn_radiation_source 'fine-focus sealed tube'
_diffrn_radiation_type MoK\a
_diffrn_radiation_wavelength 0.71073
_diffrn_reflns_av_R_equivalents 0.0553
_diffrn_reflns_av_sigmaI/netI 0.0352
_diffrn_reflns_limit_h_max 10
_diffrn_reflns_limit_h_min -10
_diffrn_reflns_limit_k_max 12
_diffrn_reflns_limit_k_min -12
_diffrn_reflns_limit_l_max 17
_diffrn_reflns_limit_l_min -17
_diffrn_reflns_number 17183
_diffrn_reflns_theta_full 26.00
_diffrn_reflns_theta_max 26.00
_diffrn_reflns_theta_min 2.45
_diffrn_standards_interval_time 0
_diffrn_standards_number 0
_exptl_absorpt_coefficient_mu 0.090
_exptl_absorpt_correction_T_max 0.9830
_exptl_absorpt_correction_T_min 0.9711
_exptl_absorpt_correction_type integration
_exptl_absorpt_process_details '(X-RED32; Stoe & Cie, 2002)'
_exptl_crystal_colour brown
_exptl_crystal_density_diffrn 1.313
_exptl_crystal_density_method 'not measured'
_exptl_crystal_description prism
_exptl_crystal_F_000 504
_exptl_crystal_size_max 0.460
_exptl_crystal_size_mid 0.293
_exptl_crystal_size_min 0.200
_refine_diff_density_max 0.560
_refine_diff_density_min -0.617
_refine_ls_extinction_coef 0.116(13)
_refine_ls_extinction_expression Fc^*^=kFc[1+0.001xFc^2^\l^3^/sin(2\q)]^-1/4^
_refine_ls_extinction_method SHELXL97
_refine_ls_goodness_of_fit_ref 0.973
_refine_ls_hydrogen_treatment constr
_refine_ls_matrix_type full
_refine_ls_number_parameters 152
_refine_ls_number_reflns 2394
_refine_ls_number_restraints 2
_refine_ls_restrained_S_all 0.973
_refine_ls_R_factor_all 0.1107
_refine_ls_R_factor_gt 0.0591
_refine_ls_shift/su_max 0.000
_refine_ls_shift/su_mean 0.000
_refine_ls_structure_factor_coef Fsqd
_refine_ls_weighting_details 'calc w=1/[\s^2^(Fo^2^)+(0.11P)^2^] where P=(Fo^2^+2Fc^2^)/3'
_refine_ls_weighting_scheme calc
_refine_ls_wR_factor_gt 0.1491
_refine_ls_wR_factor_ref 0.1811
_reflns_number_gt 1387
_reflns_number_total 2394
_reflns_threshold_expression I>2\s(I)
_cod_data_source_file rz2074.cif
_cod_data_source_block I
_cod_depositor_comments
;
The following automatic conversions were performed:
'_geom_bond_publ_flag' value 'Y' changed to 'y' according to
'/home/saulius/struct/CIF-dictionaries/cif_core.dic' dictionary named
'cif_core.dic' version 2.4.1 from 2010-06-29 (5 times).

Automatic conversion script
Id: cif_fix_enum 1527 2010-12-29 10:47:43Z saulius 

The following automatic conversions were performed:

'_geom_bond_publ_flag' value 'Y' changed to 'y' according to
/home/saulius/struct/CIF-dictionaries/cif_core.dic dictionary named
'cif_core.dic' version 2.4.1 from 2010-06-29 (5 times).

Automatic conversion script
Id: cif_fix_values 1715 2011-07-08 13:25:40Z adriana 
;
_cod_original_cell_volume 1215.37(16)
_cod_original_sg_symbol_H-M 'P 21/c'
_cod_database_code 2211169
_cod_database_fobs_code 2211169

loop_
_symmetry_equiv_pos_as_xyz
'x, y, z'
'-x, y+1/2, -z+1/2'
'-x, -y, -z'
'x, -y-1/2, z-1/2'

loop_
_atom_site_type_symbol
_atom_site_label
_atom_site_fract_x
_atom_site_fract_y
_atom_site_fract_z
_atom_site_U_iso_or_equiv
_atom_site_adp_type
_atom_site_calc_flag
_atom_site_refinement_flags
_atom_site_occupancy
C C1 0.8033(4) 0.5345(3) 0.3864(2) 0.0855(9) Uani d . 1
H H1A 0.8338 0.5575 0.4557 0.128 Uiso calc R 1
H H1B 0.8205 0.4432 0.3803 0.128 Uiso calc R 1
H H1C 0.6917 0.5544 0.3544 0.128 Uiso calc R 1
C C2 0.9019(3) 0.6097(3) 0.33829(18) 0.0683(7) Uani d . 1
C C3 0.8785(3) 0.5928(2) 0.23122(16) 0.0554(6) Uani d . 1
C C4 0.9706(3) 0.6654(2) 0.18611(18) 0.0620(6) Uani d . 1
C C5 0.9493(3) 0.6482(2) 0.08522(19) 0.0676(7) Uani d . 1
H H5 1.0082 0.6982 0.0549 0.081 Uiso calc R 1
C C6 0.8423(3) 0.5583(3) 0.03073(17) 0.0645(7) Uani d . 1
H H6 0.8297 0.5469 -0.0364 0.077 Uiso calc R 1
C C7 0.7516(3) 0.4835(2) 0.07459(16) 0.0597(4) Uani d U 1
C C8 0.7689(3) 0.5038(2) 0.17323(17) 0.0557(6) Uani d . 1
H H8 0.7053 0.4567 0.2019 0.067 Uiso calc R 1
C C9 0.5300(3) 0.2613(2) -0.11108(19) 0.0642(5) Uani d U 1
C C10 0.5166(3) 0.2435(3) -0.20934(19) 0.0705(7) Uani d . 1
H H10 0.5768 0.2950 -0.2377 0.085 Uiso calc R 1
C C11 0.4164(3) 0.1512(3) -0.2658(2) 0.0766(8) Uani d . 1
H H11 0.4087 0.1399 -0.3322 0.092 Uiso calc R 1
C C12 0.3273(4) 0.0755(3) -0.2248(2) 0.0782(8) Uani d . 1
H H12 0.2574 0.0137 -0.2637 0.094 Uiso calc R 1
C C13 0.3406(4) 0.0900(3) -0.1264(2) 0.0872(9) Uani d . 1
H H13 0.2811 0.0368 -0.0986 0.105 Uiso calc R 1
C C14 0.4416(4) 0.1833(3) -0.0683(2) 0.0770(8) Uani d . 1
H H14 0.4503 0.1937 -0.0016 0.092 Uiso calc R 1
N N1 0.6402(2) 0.38181(19) 0.02568(14) 0.0597(4) Uani d U 1
N N2 0.6381(2) 0.36316(19) -0.06080(15) 0.0642(5) Uani d U 1
O O1 1.0811(3) 0.7520(2) 0.23672(15) 0.0936(7) Uani d . 1
H H1 1.0829 0.7548 0.2948 0.140 Uiso calc R 1
O O2 1.0043(3) 0.6867(2) 0.38831(15) 0.0987(8) Uani d . 1

loop_
_atom_site_aniso_label
_atom_site_aniso_U_11
_atom_site_aniso_U_22
_atom_site_aniso_U_33
_atom_site_aniso_U_12
_atom_site_aniso_U_13
_atom_site_aniso_U_23
C1 0.095(2) 0.109(2) 0.0587(15) -0.0117(18) 0.0335(15) -0.0037(15)
C2 0.0711(16) 0.0771(17) 0.0561(14) -0.0019(14) 0.0200(13) -0.0087(12)
C3 0.0602(14) 0.0558(13) 0.0502(12) 0.0014(11) 0.0179(11) -0.0026(10)
C4 0.0658(15) 0.0593(14) 0.0634(14) -0.0057(12) 0.0246(12) -0.0116(11)
C5 0.0787(17) 0.0674(15) 0.0644(15) -0.0055(13) 0.0342(14) -0.0043(12)
C6 0.0742(16) 0.0711(15) 0.0479(12) 0.0105(13) 0.0197(12) -0.0020(11)
C7 0.0622(9) 0.0631(9) 0.0501(8) 0.0076(7) 0.0135(7) -0.0047(6)
C8 0.0593(14) 0.0518(12) 0.0555(13) 0.0029(10) 0.0183(11) 0.0004(10)
C9 0.0625(10) 0.0629(9) 0.0638(10) 0.0046(7) 0.0162(8) -0.0062(7)
C10 0.0718(16) 0.0718(16) 0.0670(16) 0.0010(13) 0.0216(14) -0.0056(12)
C11 0.0745(17) 0.0845(18) 0.0678(16) -0.0012(15) 0.0195(14) -0.0176(14)
C12 0.0747(17) 0.0742(18) 0.0827(19) -0.0056(14) 0.0218(15) -0.0258(14)
C13 0.095(2) 0.083(2) 0.092(2) -0.0237(16) 0.0419(18) -0.0197(16)
C14 0.0879(19) 0.0809(18) 0.0648(16) -0.0026(15) 0.0288(15) -0.0155(13)
N1 0.0622(9) 0.0631(9) 0.0501(8) 0.0076(7) 0.0135(7) -0.0047(6)
N2 0.0625(10) 0.0629(9) 0.0638(10) 0.0046(7) 0.0162(8) -0.0062(7)
O1 0.1071(15) 0.0977(15) 0.0860(13) -0.0442(12) 0.0454(12) -0.0321(11)
O2 0.1061(15) 0.1254(18) 0.0659(12) -0.0378(14) 0.0299(12) -0.0356(12)

loop_
_atom_type_symbol
_atom_type_description
_atom_type_scat_dispersion_real
_atom_type_scat_dispersion_imag
_atom_type_scat_source
C C 0.0033 0.0016 'International Tables Vol C Tables 4.2.6.8 and 6.1.1.4'
H H 0.0000 0.0000 'International Tables Vol C Tables 4.2.6.8 and 6.1.1.4'
N N 0.0061 0.0033 'International Tables Vol C Tables 4.2.6.8 and 6.1.1.4'
O O 0.0106 0.0060 'International Tables Vol C Tables 4.2.6.8 and 6.1.1.4'

loop_
_geom_angle_atom_site_label_1
_geom_angle_atom_site_label_2
_geom_angle_atom_site_label_3
_geom_angle
C2 C1 H1A 109.5
C2 C1 H1B 109.5
H1A C1 H1B 109.5
C2 C1 H1C 109.5
H1A C1 H1C 109.5
H1B C1 H1C 109.5
O2 C2 C3 119.8(2)
O2 C2 C1 119.7(2)
C3 C2 C1 120.5(2)
C8 C3 C4 118.3(2)
C8 C3 C2 121.6(2)
C4 C3 C2 120.1(2)
O1 C4 C5 117.7(2)
O1 C4 C3 122.4(2)
C5 C4 C3 119.9(2)
C6 C5 C4 120.2(2)
C6 C5 H5 119.9
C4 C5 H5 119.9
C5 C6 C7 120.7(2)
C5 C6 H6 119.6
C7 C6 H6 119.6
C8 C7 C6 118.9(2)
C8 C7 N1 115.5(2)
C6 C7 N1 125.6(2)
C7 C8 C3 121.9(2)
C7 C8 H8 119.0
C3 C8 H8 119.0
C10 C9 C14 119.6(3)
C10 C9 N2 115.1(2)
C14 C9 N2 125.3(2)
C11 C10 C9 120.9(3)
C11 C10 H10 119.5
C9 C10 H10 119.5
C10 C11 C12 119.9(3)
C10 C11 H11 120.1
C12 C11 H11 120.1
C11 C12 C13 120.3(3)
C11 C12 H12 119.9
C13 C12 H12 119.9
C12 C13 C14 120.5(3)
C12 C13 H13 119.8
C14 C13 H13 119.8
C13 C14 C9 118.8(3)
C13 C14 H14 120.6
C9 C14 H14 120.6
N2 N1 C7 112.1(2)
N1 N2 C9 113.5(2)
C4 O1 H1 109.5

loop_
_geom_bond_atom_site_label_1
_geom_bond_atom_site_label_2
_geom_bond_distance
_geom_bond_publ_flag
C1 C2 1.487(4) ?
C1 H1A 0.9600 ?
C1 H1B 0.9600 ?
C1 H1C 0.9600 ?
C2 O2 1.235(3) y
C2 C3 1.476(3) ?
C3 C8 1.387(3) ?
C3 C4 1.403(3) ?
C4 O1 1.341(3) y
C4 C5 1.394(3) ?
C5 C6 1.365(4) ?
C5 H5 0.9300 ?
C6 C7 1.395(4) ?
C6 H6 0.9300 ?
C7 C8 1.375(3) ?
C7 N1 1.446(3) y
C8 H8 0.9300 ?
C9 C10 1.374(4) ?
C9 C14 1.389(4) ?
C9 N2 1.438(3) y
C10 C11 1.363(4) ?
C10 H10 0.9300 ?
C11 C12 1.364(4) ?
C11 H11 0.9300 ?
C12 C13 1.372(4) ?
C12 H12 0.9300 ?
C13 C14 1.383(4) ?
C13 H13 0.9300 ?
C14 H14 0.9300 ?
N1 N2 1.237(3) y
O1 H1 0.8200 ?

loop_
_geom_hbond_atom_site_label_D
_geom_hbond_atom_site_label_H
_geom_hbond_atom_site_label_A
_geom_hbond_distance_DH
_geom_hbond_distance_HA
_geom_hbond_distance_DA
_geom_hbond_angle_DHA
O1 H1 O2 0.82 1.83 2.550(3) 146.2

loop_
_geom_torsion_atom_site_label_1
_geom_torsion_atom_site_label_2
_geom_torsion_atom_site_label_3
_geom_torsion_atom_site_label_4
_geom_torsion
O2 C2 C3 C8 177.6(2)
C1 C2 C3 C8 -2.3(4)
O2 C2 C3 C4 -0.9(4)
C1 C2 C3 C4 179.2(2)
C8 C3 C4 O1 -179.0(2)
C2 C3 C4 O1 -0.4(4)
C8 C3 C4 C5 0.8(3)
C2 C3 C4 C5 179.4(2)
O1 C4 C5 C6 177.9(2)
C3 C4 C5 C6 -1.9(4)
C4 C5 C6 C7 0.7(4)
C5 C6 C7 C8 1.5(4)
C5 C6 C7 N1 -177.1(2)
C6 C7 C8 C3 -2.7(3)
N1 C7 C8 C3 176.1(2)
C4 C3 C8 C7 1.5(3)
C2 C3 C8 C7 -177.1(2)
C14 C9 C10 C11 0.8(4)
N2 C9 C10 C11 -179.1(2)
C9 C10 C11 C12 0.2(4)
C10 C11 C12 C13 -1.3(4)
C11 C12 C13 C14 1.3(5)
C12 C13 C14 C9 -0.3(4)
C10 C9 C14 C13 -0.7(4)
N2 C9 C14 C13 179.2(2)
C8 C7 N1 N2 -175.7(2)
C6 C7 N1 N2 3.0(3)
C7 N1 N2 C9 179.22(18)
C10 C9 N2 N1 176.0(2)
C14 C9 N2 N1 -3.9(3)

loop_
_cod_related_entry_id
_cod_related_entry_database
_cod_related_entry_code
1 ChemSpider 21178396
